data_7703742
loop_
_publ_author_name
'Pham, Son Q. T.'
'Assadawi, Nawal'
'Wells, Jadon'
'Sophocleous, Reece A.'
'Davis, Kimberley J.'
'Yu, Haibo'
'Sluyter, Ronald'
'Dillon, Carolyn T.'
'Kelso, Celine'
'Beck, Jennifer L.'
'Willis, Anthony C.'
'Richardson, Christopher'
'Ralph, Stephen F.'

_publ_section_title
;
 A new class of quadruplex DNA-binding nickel Schiff base complexes.
;
_journal_issue 15
_journal_name_full 'Dalton transactions (Cambridge, England : 2003)'
_journal_page_first 4843
_journal_page_last 4860
_journal_paper_doi 10.1039/d0dt00319k
_journal_volume 49
_journal_year 2020
_chemical_compound_source ' from U of Wollongong'
_chemical_formula_moiety 'C42 H48 N4 Ni O4'
_chemical_formula_sum 'C42 H48 N4 Ni O4'
_chemical_formula_weight 731.58
_space_group_IT_number 14
_space_group_name_Hall '-P 2ybc'
_space_group_name_H-M_alt 'P 1 21/c 1'
_symmetry_cell_setting monoclinic
_symmetry_space_group_name_Hall '-P 2ybc'
_symmetry_space_group_name_H-M 'P 1 21/c 1'
_atom_sites_solution_hydrogens difmap
_atom_sites_solution_primary direct
_audit_block_doi 10.5517/ccdc.csd.cc20996v
_audit_creation_date 17-03-06
_audit_creation_method CRYSTALS_ver_14.40
_audit_update_record
;
2018-07-16 deposited with the CCDC.	2020-03-16 downloaded from the CCDC.
;
_cell_angle_alpha 90
_cell_angle_beta 94.398(9)
_cell_angle_gamma 90
_cell_formula_units_Z 4
_cell_length_a 15.6742(16)
_cell_length_b 9.0717(8)
_cell_length_c 26.436(3)
_cell_measurement_reflns_used 3091
_cell_measurement_temperature 150
_cell_measurement_theta_max 72
_cell_measurement_theta_min 3
_cell_volume 3747.9(7)
_computing_cell_refinement 'CrysAlisPro 1.171.38.46 (Rigaku OD, 2017)'
_computing_data_collection 'CrysAlisPro 1.171.38.46 (Rigaku OD, 2017)'
_computing_data_reduction 'CrysAlisPro 1.171.38.46 (Rigaku OD, 2017)'
_computing_molecular_graphics 'PLATON (Spek, 2008)'
_computing_publication_material 'CRYSTALS (Betteridge et al., 2003)'
_computing_structure_refinement 'CRYSTALS (Betteridge et al., 2003)'
_computing_structure_solution 'SIR92 (Altomare et al., 1994)'
_diffrn_ambient_environment N~2~
_diffrn_ambient_temperature 150
_diffrn_detector 'CCD plate'
_diffrn_detector_type EosS2
_diffrn_measured_fraction_theta_full 0.997
_diffrn_measured_fraction_theta_max 0.979
_diffrn_measurement_device 'four-circle diffractometer'
_diffrn_measurement_device_type 'SuperNova, Dual, Cu at zero, EosS2'
_diffrn_measurement_method '\w scans'
_diffrn_radiation_monochromator mirror
_diffrn_radiation_probe x-ray
_diffrn_radiation_type 'Cu K\a'
_diffrn_radiation_wavelength 1.54184
_diffrn_reflns_av_R_equivalents 0.074
_diffrn_reflns_av_sigmaI/netI 0.1506
_diffrn_reflns_limit_h_max 18
_diffrn_reflns_limit_h_min -19
_diffrn_reflns_limit_k_max 11
_diffrn_reflns_limit_k_min -7
_diffrn_reflns_limit_l_max 29
_diffrn_reflns_limit_l_min -32
_diffrn_reflns_number 24063
_diffrn_reflns_theta_full 68.629
_diffrn_reflns_theta_max 71.836
_diffrn_reflns_theta_min 4.219
_diffrn_source 'micro-focus sealed X-ray tube'
_diffrn_source_type 'SuperNova (Cu) X-ray Source'
_diffrn_standards_number 0
_exptl_absorpt_coefficient_mu 1.118
_exptl_absorpt_correction_T_max 0.98
_exptl_absorpt_correction_T_min 0.68
_exptl_absorpt_correction_type multi-scan
_exptl_absorpt_process_details
;
CrysAlisPro version 1.171.38.46 (Rigaku Oxford Diffraction, 2017)
Empirical absorption correction using spherical harmonics,
 implemented in SCALE3 ABSPACK scaling algorithm.
;
_exptl_crystal_colour orange
_exptl_crystal_density_diffrn 1.296
_exptl_crystal_density_method 'not measured'
_exptl_crystal_description plate
_exptl_crystal_F_000 1552
_exptl_crystal_size_max 0.122
_exptl_crystal_size_mid 0.076
_exptl_crystal_size_min 0.021
_refine_diff_density_max 0.70
_refine_diff_density_min -0.59
_refine_ls_extinction_method None
_refine_ls_goodness_of_fit_ref 0.9532
_refine_ls_hydrogen_treatment constr
_refine_ls_matrix_type full
_refine_ls_number_parameters 542
_refine_ls_number_reflns 7202
_refine_ls_number_restraints 109
_refine_ls_R_factor_all 0.1307
_refine_ls_R_factor_gt 0.0810
_refine_ls_shift/su_max 0.0061437
_refine_ls_shift/su_mean 0.0002418
_refine_ls_structure_factor_coef Fsqd
_refine_ls_weighting_details
;
 Method, part 1, Chebychev polynomial, (Watkin, 1994, Prince, 1982) 
 [weight] = 1.0/[A~0~*T~0~(x)+A~1~*T~1~(x) ... +A~n-1~]*T~n-1~(x)] 
 where A~i~ are the Chebychev coefficients listed below and x= Fcalc/Fmax 
 Method = Robust Weighting (Prince, 1982) 
 W = [weight] * [1-(deltaF/6*sigmaF)^2^]^2^ 
 A~i~ are: 
 0.307E+04 0.473E+04 0.307E+04 0.133E+04 357. 
;
_refine_ls_weighting_scheme calc
_refine_ls_wR_factor_all 0.2019
_refine_ls_wR_factor_gt 0.1717
_refine_ls_wR_factor_ref 0.2019
_reflns_limit_h_max 19
_reflns_limit_h_min -19
_reflns_limit_k_max 11
_reflns_limit_k_min 0
_reflns_limit_l_max 32
_reflns_limit_l_min 0
_reflns_number_gt 4277
_reflns_number_total 7203
_reflns_threshold_expression I>2.0\s(I)
_oxford_diffrn_Wilson_B_factor 3.37
_oxford_diffrn_Wilson_scale 0.11
_oxford_refine_ls_r_factor_ref 0.1307
_oxford_refine_ls_scale 3.56(5)
_oxford_reflns_number_all 7202
_oxford_reflns_threshold_expression_ref I>-10.0\s(I)
_oxford_structure_analysis_title 'Z:\ral1710BSNQ\Tony_ral1710BSNQ_ At 12: 2 on'
_cod_data_source_file d0dt00319k2.cif
_cod_data_source_block ral1710BSNQ
_cod_depositor_comments 'Adding full bibliography for 7703742--7703750.cif.'
_cod_original_sg_symbol_Hall '-P 2ybc  '
_cod_original_sg_symbol_H-M 'P 1 21/c 1 '
_cod_database_code 7703742
_oxdiff_exptl_absorpt_empirical_details
;
Empirical correction (ABSPACK) includes:
- Absorption correction using spherical harmonics
- Frame scaling
;

loop_
_symmetry_equiv_pos_as_xyz
x,y,z
-x,-y,-z
-x,y+1/2,-z+1/2
x,-y+1/2,z+1/2

loop_
_atom_site_label
_atom_site_type_symbol
_atom_site_fract_x
_atom_site_fract_y
_atom_site_fract_z
_atom_site_U_iso_or_equiv
_atom_site_occupancy
_atom_site_adp_type
_atom_site_refinement_flags_posn
_atom_site_refinement_flags_adp
_atom_site_refinement_flags_occupancy
_atom_site_disorder_assembly
_atom_site_disorder_group
_atom_site_attached_hydrogens
Ni1 Ni 0.42054(5) 0.71361(9) 0.48964(3) 0.0413 1.0000 Uani . . . . . .
O1 O 0.4483(2) 0.8096(4) 0.54970(12) 0.0459 1.0000 Uani . U . . . .
O2 O 0.3129(2) 0.7142(4) 0.51087(13) 0.0505 1.0000 Uani . . . . . .
O3 O 0.6010(3) 1.1031(4) 0.67399(13) 0.0569 1.0000 Uani . . . . . .
O4 O 0.0170(6) 0.7338(15) 0.5071(4) 0.0649 0.509(11) Uani D U P . . .
O94 O 0.0063(6) 0.7701(17) 0.4843(5) 0.0706 0.491(11) Uani D U P . . .
N1 N 0.5294(3) 0.7262(5) 0.46782(14) 0.0404 1.0000 Uani . . . . . .
N2 N 0.3901(3) 0.6061(4) 0.43151(15) 0.0418 1.0000 Uani . . . . . .
N3 N 0.6345(4) 1.1418(6) 0.78190(18) 0.0636 1.0000 Uani . . . . . .
N4 N -0.0436(9) 0.9033(13) 0.6241(4) 0.0736 0.509(11) Uani D U P . . .
N94 N 0.0035(9) 0.8658(13) 0.6198(4) 0.0737 0.491(11) Uani D U P . . .
C1 C 0.5197(3) 0.8764(5) 0.56391(18) 0.0398 1.0000 Uani . U . . . .
C2 C 0.5235(3) 0.9495(6) 0.61140(19) 0.0447 1.0000 Uani . U . . . .
C3 C 0.5945(4) 1.0273(5) 0.62873(19) 0.0457 1.0000 Uani . . . . . .
C4 C 0.6652(4) 1.0369(6) 0.60009(19) 0.0478 1.0000 Uani . . . . . .
C5 C 0.6637(3) 0.9640(5) 0.55449(19) 0.0444 1.0000 Uani . . . . . .
C6 C 0.5920(3) 0.8812(5) 0.53534(18) 0.0390 1.0000 Uani . U . . . .
C7 C 0.5947(3) 0.8030(5) 0.48795(18) 0.0402 1.0000 Uani . . . . . .
C8 C 0.5359(3) 0.6560(6) 0.4179(2) 0.0496 1.0000 Uani . . . . . .
C9 C 0.4657(3) 0.5464(6) 0.4092(2) 0.0502 1.0000 Uani . . . . . .
C10 C 0.3123(3) 0.5781(5) 0.41082(19) 0.0413 1.0000 Uani . . . . . .
C11 C 0.2377(3) 0.6236(5) 0.4340(2) 0.0445 1.0000 Uani . . . . . .
C12 C 0.1541(3) 0.5982(6) 0.4100(2) 0.0553 1.0000 Uani . . . . . .
C13 C 0.0817(4) 0.6386(7) 0.4315(3) 0.0661 1.0000 Uani . . . . . .
C14 C 0.0877(3) 0.7112(8) 0.4782(3) 0.0749 1.0000 Uani D . . . . .
C15 C 0.1657(4) 0.7355(7) 0.5037(2) 0.0616 1.0000 Uani . . . . . .
C16 C 0.2414(3) 0.6912(6) 0.4828(2) 0.0485 1.0000 Uani . . . . . .
C17 C 0.5340(4) 1.0831(8) 0.7069(2) 0.0639 1.0000 Uani . . . . . .
C18 C 0.5537(4) 1.1727(7) 0.7541(2) 0.0651 1.0000 Uani . . . . . .
C19 C 0.6420(5) 1.2368(8) 0.8271(2) 0.0743 1.0000 Uani . . . . . .
C20 C 0.7305(5) 1.2236(8) 0.8541(3) 0.0893 1.0000 Uani . . . . . .
C21 C 0.7473(6) 1.0679(8) 0.8698(3) 0.0910 1.0000 Uani . . . . . .
C22 C 0.7328(6) 0.9661(9) 0.8237(3) 0.1017 1.0000 Uani . . . . . .
C23 C 0.6418(5) 0.9940(8) 0.7975(2) 0.0753 1.0000 Uani . . . . . .
C24 C 0.6785(3) 0.8033(6) 0.4635(2) 0.0445 1.0000 Uani . . . . . .
C25 C 0.7371(3) 0.6924(6) 0.4770(2) 0.0539 1.0000 Uani . . . . . .
C26 C 0.8170(3) 0.6922(7) 0.4573(3) 0.0621 1.0000 Uani . . . . . .
C27 C 0.8361(4) 0.7994(8) 0.4239(3) 0.0709 1.0000 Uani . . . . . .
C28 C 0.7784(4) 0.9080(8) 0.4099(3) 0.0715 1.0000 Uani . . . . . .
C29 C 0.6986(4) 0.9118(6) 0.4306(2) 0.0547 1.0000 Uani . . . . . .
C30 C 0.3015(3) 0.4982(6) 0.3608(2) 0.0438 1.0000 Uani . . . . . .
C31 C 0.3010(4) 0.3480(6) 0.3584(2) 0.0601 1.0000 Uani . . . . . .
C32 C 0.2878(5) 0.2759(7) 0.3120(2) 0.0721 1.0000 Uani . . . . . .
C33 C 0.2739(5) 0.3567(7) 0.2682(2) 0.0739 1.0000 Uani . . . . . .
C34 C 0.2735(5) 0.5067(7) 0.2704(2) 0.0763 1.0000 Uani . . . . . .
C35 C 0.2868(4) 0.5800(6) 0.3170(2) 0.0628 1.0000 Uani . . . . . .
C36 C 0.0279(8) 0.801(2) 0.5556(5) 0.0675 0.509(11) Uani D U P . . .
C37 C -0.0589(7) 0.8305(15) 0.5753(4) 0.0702 0.509(11) Uani D U P . . .
C38 C -0.1197(10) 0.9816(19) 0.6351(6) 0.0965 0.509(11) Uani D U P . . .
C39 C -0.1053(13) 1.074(2) 0.6837(6) 0.1028 0.509(11) Uani D U P . . .
C40 C -0.0770(9) 0.974(3) 0.7288(7) 0.1100 0.509(11) Uani D U P . . .
C41 C 0.0024(17) 0.890(5) 0.7141(8) 0.1232 0.509(11) Uani D U P . . .
C42 C -0.020(2) 0.802(3) 0.6653(6) 0.1100 0.509(11) Uani D U P . . .
C936 C 0.0032(9) 0.8668(14) 0.5263(4) 0.0669 0.491(11) Uani D U P . . .
C937 C -0.0038(10) 0.7763(14) 0.5742(4) 0.0610 0.491(11) Uani D U P . . .
C938 C -0.0687(12) 0.965(2) 0.6222(6) 0.0878 0.491(11) Uani D U P . . .
C939 C -0.0581(16) 1.066(2) 0.6691(7) 0.1169 0.491(11) Uani D U P . . .
C940 C -0.0490(18) 0.970(3) 0.7172(7) 0.1123 0.491(11) Uani D U P . . .
C941 C 0.027(2) 0.866(5) 0.7127(9) 0.1313 0.491(11) Uani D U P . . .
C942 C 0.010(3) 0.773(3) 0.6645(7) 0.1158 0.491(11) Uani D U P . . .
H21 H 0.4760 0.9443 0.6315 0.0537 1.0000 Uiso R . . . . .
H41 H 0.7138 1.0932 0.6119 0.0574 1.0000 Uiso R . . . . .
H51 H 0.7123 0.9695 0.5352 0.0533 1.0000 Uiso R . . . . .
H81 H 0.5896 0.6076 0.4174 0.0595 1.0000 Uiso R . . . . .
H82 H 0.5310 0.7288 0.3921 0.0595 1.0000 Uiso R . . . . .
H91 H 0.4820 0.4556 0.4250 0.0602 1.0000 Uiso R . . . . .
H92 H 0.4535 0.5311 0.3738 0.0602 1.0000 Uiso R . . . . .
H121 H 0.1490 0.5512 0.3778 0.0664 1.0000 Uiso R . . . . .
H131 H 0.0272 0.6176 0.4148 0.0794 1.0000 Uiso R . . . . .
H151 H 0.1687 0.7827 0.5358 0.0740 1.0000 Uiso R . . . . .
H171 H 0.5300 0.9818 0.7156 0.0767 1.0000 Uiso R . . . . .
H172 H 0.4812 1.1148 0.6904 0.0767 1.0000 Uiso R . . . . .
H181 H 0.5534 1.2737 0.7447 0.0781 1.0000 Uiso R . . . . .
H182 H 0.5097 1.1552 0.7762 0.0781 1.0000 Uiso R . . . . .
H191 H 0.6005 1.2078 0.8495 0.0893 1.0000 Uiso R . . . . .
H192 H 0.6321 1.3363 0.8171 0.0893 1.0000 Uiso R . . . . .
H201 H 0.7341 1.2850 0.8833 0.1073 1.0000 Uiso R . . . . .
H202 H 0.7720 1.2539 0.8319 0.1073 1.0000 Uiso R . . . . .
H211 H 0.8048 1.0588 0.8837 0.1093 1.0000 Uiso R . . . . .
H212 H 0.7095 1.0408 0.8947 0.1093 1.0000 Uiso R . . . . .
H221 H 0.7374 0.8663 0.8344 0.1224 1.0000 Uiso R . . . . .
H222 H 0.7745 0.9860 0.8004 0.1224 1.0000 Uiso R . . . . .
H231 H 0.6001 0.9737 0.8209 0.0904 1.0000 Uiso R . . . . .
H232 H 0.6327 0.9313 0.7689 0.0904 1.0000 Uiso R . . . . .
H251 H 0.7227 0.6166 0.4996 0.0647 1.0000 Uiso R . . . . .
H261 H 0.8578 0.6180 0.4670 0.0746 1.0000 Uiso R . . . . .
H271 H 0.8903 0.7987 0.4101 0.0851 1.0000 Uiso R . . . . .
H281 H 0.7925 0.9811 0.3862 0.0859 1.0000 Uiso R . . . . .
H291 H 0.6592 0.9888 0.4218 0.0656 1.0000 Uiso R . . . . .
H311 H 0.3097 0.2920 0.3887 0.0721 1.0000 Uiso R . . . . .
H321 H 0.2883 0.1713 0.3106 0.0866 1.0000 Uiso R . . . . .
H331 H 0.2647 0.3080 0.2364 0.0887 1.0000 Uiso R . . . . .
H341 H 0.2641 0.5623 0.2401 0.0915 1.0000 Uiso R . . . . .
H351 H 0.2857 0.6846 0.3184 0.0754 1.0000 Uiso R . . . . .
H361 H 0.0576 0.8920 0.5529 0.0810 0.509 Uiso R . . . . .
H362 H 0.0600 0.7379 0.5784 0.0810 0.509 Uiso R . . . . .
H371 H -0.0883 0.7401 0.5793 0.0843 0.509 Uiso R . . . . .
H372 H -0.0920 0.8923 0.5524 0.0843 0.509 Uiso R . . . . .
H381 H -0.1642 0.9125 0.6393 0.1159 0.509 Uiso R . . . . .
H382 H -0.1361 1.0453 0.6075 0.1159 0.509 Uiso R . . . . .
H391 H -0.1571 1.1220 0.6903 0.1230 0.509 Uiso R . . . . .
H392 H -0.0622 1.1452 0.6794 0.1230 0.509 Uiso R . . . . .
H401 H -0.0635 1.0317 0.7583 0.1325 0.509 Uiso R . . . . .
H402 H -0.1213 0.9064 0.7351 0.1325 0.509 Uiso R . . . . .
H411 H 0.0213 0.8247 0.7408 0.1485 0.509 Uiso R . . . . .
H412 H 0.0467 0.9584 0.7085 0.1485 0.509 Uiso R . . . . .
H421 H -0.0670 0.7380 0.6702 0.1325 0.509 Uiso R . . . . .
H422 H 0.0277 0.7449 0.6572 0.1325 0.509 Uiso R . . . . .
H9361 H 0.0539 0.9246 0.5297 0.0802 0.491 Uiso R . . . . .
H9362 H -0.0451 0.9298 0.5212 0.0802 0.491 Uiso R . . . . .
H9371 H -0.0577 0.7280 0.5721 0.0733 0.491 Uiso R . . . . .
H9372 H 0.0406 0.7048 0.5764 0.0733 0.491 Uiso R . . . . .
H9381 H -0.1194 0.9080 0.6237 0.1053 0.491 Uiso R . . . . .
H9382 H -0.0732 1.0241 0.5925 0.1053 0.491 Uiso R . . . . .
H9391 H -0.1070 1.1273 0.6700 0.1401 0.491 Uiso R . . . . .
H9392 H -0.0085 1.1248 0.6673 0.1401 0.491 Uiso R . . . . .
H9401 H -0.0391 1.0311 0.7463 0.1353 0.491 Uiso R . . . . .
H9402 H -0.0997 0.9143 0.7200 0.1353 0.491 Uiso R . . . . .
H9411 H 0.0337 0.8039 0.7416 0.1582 0.491 Uiso R . . . . .
H9412 H 0.0783 0.9224 0.7105 0.1582 0.491 Uiso R . . . . .
H9421 H -0.0415 0.7196 0.6665 0.1395 0.491 Uiso R . . . . .
H9422 H 0.0562 0.7051 0.6620 0.1395 0.491 Uiso R . . . . .

loop_
_atom_site_aniso_label
_atom_site_aniso_U_11
_atom_site_aniso_U_22
_atom_site_aniso_U_33
_atom_site_aniso_U_23
_atom_site_aniso_U_13
_atom_site_aniso_U_12
Ni1 0.0413(4) 0.0411(5) 0.0396(4) 0.0003(4) -0.0094(3) 0.0009(4)
O1 0.0443(18) 0.051(2) 0.0405(18) -0.0005(16) -0.0051(15) -0.0040(17)
O2 0.048(2) 0.057(2) 0.0453(19) -0.0014(18) -0.0056(16) -0.0083(18)
O3 0.075(3) 0.050(2) 0.044(2) -0.0071(17) -0.0059(19) -0.017(2)
O4 0.039(5) 0.072(7) 0.082(8) -0.022(7) -0.013(5) 0.006(4)
O94 0.036(5) 0.085(9) 0.088(8) -0.028(8) -0.011(5) 0.012(5)
N1 0.045(2) 0.036(2) 0.038(2) -0.0024(18) -0.0071(17) 0.0035(18)
N2 0.045(2) 0.034(2) 0.045(2) 0.0008(18) -0.0090(18) 0.0037(18)
N3 0.084(4) 0.055(3) 0.050(3) -0.012(2) -0.007(3) -0.005(3)
N4 0.087(11) 0.065(9) 0.064(6) -0.004(6) -0.025(7) 0.051(7)
N94 0.081(9) 0.053(7) 0.084(8) 0.005(6) -0.018(7) 0.026(7)
C1 0.044(2) 0.034(2) 0.040(2) 0.004(2) -0.007(2) 0.000(2)
C2 0.052(3) 0.041(3) 0.041(3) 0.002(2) 0.000(2) -0.001(2)
C3 0.063(3) 0.032(3) 0.040(3) 0.000(2) -0.011(2) -0.005(2)
C4 0.057(3) 0.037(3) 0.047(3) -0.001(2) -0.013(3) -0.006(2)
C5 0.050(3) 0.030(2) 0.051(3) 0.004(2) -0.009(2) 0.003(2)
C6 0.043(3) 0.030(2) 0.041(2) 0.002(2) -0.010(2) -0.002(2)
C7 0.045(3) 0.026(2) 0.047(3) 0.004(2) -0.011(2) 0.006(2)
C8 0.049(3) 0.050(3) 0.048(3) -0.008(3) -0.005(2) 0.005(3)
C9 0.049(3) 0.047(3) 0.053(3) -0.009(3) -0.006(2) -0.001(3)
C10 0.050(3) 0.025(2) 0.047(3) 0.001(2) -0.010(2) -0.001(2)
C11 0.046(3) 0.031(3) 0.054(3) 0.004(2) -0.011(2) -0.002(2)
C12 0.042(3) 0.050(3) 0.071(4) -0.005(3) -0.017(3) 0.003(3)
C13 0.035(3) 0.055(4) 0.105(5) -0.012(4) -0.015(3) -0.001(3)
C14 0.040(3) 0.061(4) 0.123(6) -0.029(4) 0.007(3) -0.003(3)
C15 0.051(3) 0.062(4) 0.072(4) -0.010(3) 0.006(3) -0.010(3)
C16 0.047(3) 0.043(3) 0.055(3) -0.001(2) 0.000(2) -0.005(2)
C17 0.076(4) 0.068(4) 0.046(3) -0.006(3) -0.004(3) -0.009(3)
C18 0.087(5) 0.054(4) 0.052(3) -0.011(3) -0.003(3) -0.001(3)
C19 0.090(5) 0.071(5) 0.060(4) -0.015(3) -0.011(3) 0.007(4)
C20 0.122(6) 0.063(4) 0.076(5) -0.001(4) -0.031(4) -0.013(4)
C21 0.146(7) 0.059(4) 0.059(4) 0.005(3) -0.045(4) -0.008(5)
C22 0.145(8) 0.066(5) 0.087(5) -0.014(4) -0.042(5) 0.031(5)
C23 0.095(5) 0.068(5) 0.059(4) -0.012(3) -0.015(4) -0.008(4)
C24 0.037(3) 0.041(3) 0.054(3) -0.006(2) -0.011(2) 0.001(2)
C25 0.046(3) 0.048(3) 0.065(3) -0.008(3) -0.014(3) 0.004(3)
C26 0.038(3) 0.058(4) 0.089(5) -0.017(3) -0.007(3) 0.005(3)
C27 0.042(3) 0.067(4) 0.105(5) -0.029(4) 0.007(3) 0.001(3)
C28 0.059(4) 0.062(4) 0.097(5) 0.004(4) 0.026(4) 0.000(3)
C29 0.050(3) 0.046(3) 0.067(4) 0.006(3) 0.002(3) 0.003(3)
C30 0.044(3) 0.034(3) 0.051(3) 0.000(2) -0.011(2) 0.003(2)
C31 0.080(4) 0.040(3) 0.056(3) -0.001(3) -0.028(3) 0.005(3)
C32 0.103(5) 0.036(3) 0.072(4) -0.003(3) -0.030(4) -0.002(3)
C33 0.110(6) 0.050(4) 0.057(4) -0.014(3) -0.025(4) 0.000(4)
C34 0.123(6) 0.055(4) 0.047(3) 0.001(3) -0.019(4) -0.003(4)
C35 0.096(5) 0.035(3) 0.054(3) 0.003(3) -0.021(3) -0.004(3)
C36 0.050(8) 0.078(10) 0.074(10) -0.011(9) -0.005(7) -0.006(7)
C37 0.057(8) 0.067(8) 0.085(9) -0.009(7) -0.006(7) 0.010(6)
C38 0.094(12) 0.091(11) 0.101(11) -0.017(9) -0.014(10) 0.044(11)
C39 0.112(15) 0.109(11) 0.085(12) -0.014(10) -0.005(11) 0.047(12)
C40 0.111(16) 0.148(14) 0.072(11) -0.030(11) 0.016(10) 0.015(13)
C41 0.14(2) 0.149(17) 0.077(10) 0.008(11) -0.022(11) 0.061(14)
C42 0.16(3) 0.090(12) 0.074(10) 0.001(9) -0.001(10) 0.054(12)
C936 0.047(7) 0.077(10) 0.075(9) 0.002(8) 0.000(6) -0.001(6)
C937 0.052(9) 0.050(8) 0.080(9) -0.003(7) 0.002(7) 0.007(7)
C938 0.086(13) 0.093(12) 0.081(10) -0.007(9) -0.012(9) 0.065(11)
C939 0.155(19) 0.098(11) 0.096(14) -0.017(11) -0.001(13) 0.061(14)
C940 0.128(18) 0.135(14) 0.074(12) -0.017(12) 0.011(12) 0.022(15)
C941 0.16(2) 0.142(18) 0.089(12) 0.010(12) -0.014(12) 0.042(16)
C942 0.16(3) 0.104(14) 0.080(10) 0.021(10) -0.002(11) 0.031(14)

loop_
_atom_type_symbol
_atom_type_scat_dispersion_real
_atom_type_scat_dispersion_imag
_atom_type_scat_Cromer_Mann_a1
_atom_type_scat_Cromer_Mann_b1
_atom_type_scat_Cromer_Mann_a2
_atom_type_scat_Cromer_Mann_b2
_atom_type_scat_Cromer_Mann_a3
_atom_type_scat_Cromer_Mann_b3
_atom_type_scat_Cromer_Mann_a4
_atom_type_scat_Cromer_Mann_b4
_atom_type_scat_Cromer_Mann_c
_atom_type_scat_source
C 0.0181 0.0091 2.3100 20.8439 1.0200 10.2075 1.5886 0.5687 0.8650 51.6512 0.2156 'International Tables Vol C 4.2.6.8 and 6.1.1.4'
H 0.0000 0.0000 0.4930 10.5109 0.3229 26.1257 0.1402 3.1424 0.0408 57.7998 0.0030 'International Tables Vol C 4.2.6.8 and 6.1.1.4'
N 0.0311 0.0180 12.2126 0.0057 3.1322 9.8933 2.0125 28.9975 1.1663 0.5826 -11.5290 'International Tables Vol C 4.2.6.8 and 6.1.1.4'
Ni -3.0029 0.5091 12.8376 3.8785 7.2920 0.2565 4.4438 12.1763 2.3800 66.3421 1.0341 'International Tables Vol C 4.2.6.8 and 6.1.1.4'
O 0.0492 0.0322 3.0485 13.2771 2.2868 5.7011 1.5463 0.3239 0.8670 32.9089 0.2508 'International Tables Vol C 4.2.6.8 and 6.1.1.4'

loop_
_geom_angle_atom_site_label_1
_geom_angle_site_symmetry_1
_geom_angle_atom_site_label_2
_geom_angle_site_symmetry_2
_geom_angle_atom_site_label_3
_geom_angle_site_symmetry_3
_geom_angle
_geom_angle_publ_flag
O1 . Ni1 . O2 . 84.03(15) yes
O1 . Ni1 . N1 . 94.42(16) yes
O2 . Ni1 . N1 . 176.26(18) yes
O1 . Ni1 . N2 . 176.16(18) yes
O2 . Ni1 . N2 . 94.10(17) yes
N1 . Ni1 . N2 . 87.64(18) yes
Ni1 . O1 . C1 . 127.8(3) yes
Ni1 . O2 . C16 . 126.7(3) yes
C3 . O3 . C17 . 117.3(4) yes
C14 . O4 . C36 . 120.5(10) yes
C14 . O94 . C936 . 114.3(10) yes
Ni1 . N1 . C7 . 128.0(4) yes
Ni1 . N1 . C8 . 112.4(3) yes
C7 . N1 . C8 . 119.0(4) yes
Ni1 . N2 . C9 . 111.3(3) yes
Ni1 . N2 . C10 . 128.0(4) yes
C9 . N2 . C10 . 120.7(4) yes
C18 . N3 . C19 . 108.1(5) yes
C18 . N3 . C23 . 112.5(5) yes
C19 . N3 . C23 . 108.7(5) yes
C37 . N4 . C38 . 108.7(9) yes
C37 . N4 . C42 . 113.1(12) yes
C38 . N4 . C42 . 109.1(13) yes
C937 . N94 . C938 . 111.8(10) yes
C937 . N94 . C942 . 110.3(12) yes
C938 . N94 . C942 . 109.6(13) yes
O1 . C1 . C2 . 116.8(5) yes
O1 . C1 . C6 . 124.6(4) yes
C2 . C1 . C6 . 118.6(4) yes
C1 . C2 . C3 . 121.1(5) yes
C1 . C2 . H21 . 119.4 no
C3 . C2 . H21 . 119.4 no
O3 . C3 . C2 . 123.6(5) yes
O3 . C3 . C4 . 115.6(4) yes
C2 . C3 . C4 . 120.8(5) yes
C3 . C4 . C5 . 119.1(5) yes
C3 . C4 . H41 . 120.5 no
C5 . C4 . H41 . 120.5 no
C4 . C5 . C6 . 122.0(5) yes
C4 . C5 . H51 . 119.0 no
C6 . C5 . H51 . 119.0 no
C5 . C6 . C1 . 118.3(5) yes
C5 . C6 . C7 . 119.8(5) yes
C1 . C6 . C7 . 121.9(4) yes
C6 . C7 . N1 . 122.5(5) yes
C6 . C7 . C24 . 117.2(4) yes
N1 . C7 . C24 . 120.2(4) yes
N1 . C8 . C9 . 109.0(4) yes
N1 . C8 . H81 . 109.6 no
C9 . C8 . H81 . 109.6 no
N1 . C8 . H82 . 109.6 no
C9 . C8 . H82 . 109.6 no
H81 . C8 . H82 . 109.5 no
C8 . C9 . N2 . 107.6(4) yes
C8 . C9 . H91 . 109.9 no
N2 . C9 . H91 . 109.9 no
C8 . C9 . H92 . 109.9 no
N2 . C9 . H92 . 109.9 no
H91 . C9 . H92 . 109.5 no
N2 . C10 . C11 . 121.9(5) yes
N2 . C10 . C30 . 119.6(5) yes
C11 . C10 . C30 . 118.5(4) yes
C10 . C11 . C12 . 121.3(5) yes
C10 . C11 . C16 . 122.5(4) yes
C12 . C11 . C16 . 116.2(5) yes
C11 . C12 . C13 . 122.6(6) yes
C11 . C12 . H121 . 118.7 no
C13 . C12 . H121 . 118.7 no
C12 . C13 . C14 . 119.7(5) yes
C12 . C13 . H131 . 120.1 no
C14 . C13 . H131 . 120.2 no
O4 . C14 . C13 . 123.1(7) yes
O94 . C14 . C13 . 106.3(7) yes
O4 . C14 . C15 . 114.9(8) yes
O94 . C14 . C15 . 131.9(7) yes
C13 . C14 . C15 . 120.5(5) yes
C14 . C15 . C16 . 120.7(6) yes
C14 . C15 . H151 . 119.6 no
C16 . C15 . H151 . 119.7 no
C11 . C16 . C15 . 120.2(5) yes
C11 . C16 . O2 . 123.6(5) yes
C15 . C16 . O2 . 116.2(5) yes
O3 . C17 . C18 . 108.9(5) yes
O3 . C17 . H171 . 109.6 no
C18 . C17 . H171 . 109.6 no
O3 . C17 . H172 . 109.6 no
C18 . C17 . H172 . 109.6 no
H171 . C17 . H172 . 109.5 no
C17 . C18 . N3 . 115.8(5) yes
C17 . C18 . H181 . 107.9 no
N3 . C18 . H181 . 107.9 no
C17 . C18 . H182 . 107.9 no
N3 . C18 . H182 . 107.9 no
H181 . C18 . H182 . 109.5 no
N3 . C19 . C20 . 110.4(6) yes
N3 . C19 . H191 . 109.2 no
C20 . C19 . H191 . 109.2 no
N3 . C19 . H192 . 109.2 no
C20 . C19 . H192 . 109.2 no
H191 . C19 . H192 . 109.5 no
C19 . C20 . C21 . 110.0(6) yes
C19 . C20 . H201 . 109.3 no
C21 . C20 . H201 . 109.3 no
C19 . C20 . H202 . 109.3 no
C21 . C20 . H202 . 109.4 no
H201 . C20 . H202 . 109.5 no
C20 . C21 . C22 . 109.7(6) yes
C20 . C21 . H211 . 109.4 no
C22 . C21 . H211 . 109.4 no
C20 . C21 . H212 . 109.4 no
C22 . C21 . H212 . 109.4 no
H211 . C21 . H212 . 109.5 no
C21 . C22 . C23 . 109.3(7) yes
C21 . C22 . H221 . 109.5 no
C23 . C22 . H221 . 109.5 no
C21 . C22 . H222 . 109.5 no
C23 . C22 . H222 . 109.5 no
H221 . C22 . H222 . 109.5 no
C22 . C23 . N3 . 109.7(6) yes
C22 . C23 . H231 . 109.4 no
N3 . C23 . H231 . 109.4 no
C22 . C23 . H232 . 109.4 no
N3 . C23 . H232 . 109.4 no
H231 . C23 . H232 . 109.5 no
C7 . C24 . C25 . 118.0(5) yes
C7 . C24 . C29 . 121.7(5) yes
C25 . C24 . C29 . 120.2(5) yes
C24 . C25 . C26 . 120.1(6) yes
C24 . C25 . H251 . 120.0 no
C26 . C25 . H251 . 120.0 no
C25 . C26 . C27 . 119.4(6) yes
C25 . C26 . H261 . 120.3 no
C27 . C26 . H261 . 120.3 no
C26 . C27 . C28 . 121.0(6) yes
C26 . C27 . H271 . 119.5 no
C28 . C27 . H271 . 119.5 no
C27 . C28 . C29 . 120.2(6) yes
C27 . C28 . H281 . 119.9 no
C29 . C28 . H281 . 119.9 no
C28 . C29 . C24 . 119.1(6) yes
C28 . C29 . H291 . 120.4 no
C24 . C29 . H291 . 120.4 no
C10 . C30 . C31 . 121.4(5) yes
C10 . C30 . C35 . 118.6(5) yes
C31 . C30 . C35 . 119.9(5) yes
C30 . C31 . C32 . 120.7(6) yes
C30 . C31 . H311 . 119.7 no
C32 . C31 . H311 . 119.6 no
C31 . C32 . C33 . 119.7(6) yes
C31 . C32 . H321 . 120.1 no
C33 . C32 . H321 . 120.1 no
C32 . C33 . C34 . 119.8(6) yes
C32 . C33 . H331 . 120.1 no
C34 . C33 . H331 . 120.1 no
C33 . C34 . C35 . 120.7(6) yes
C33 . C34 . H341 . 119.6 no
C35 . C34 . H341 . 119.6 no
C34 . C35 . C30 . 119.2(5) yes
C34 . C35 . H351 . 120.4 no
C30 . C35 . H351 . 120.4 no
O4 . C36 . C37 . 109.7(9) yes
O4 . C36 . H361 . 109.4 no
C37 . C36 . H361 . 109.4 no
O4 . C36 . H362 . 109.4 no
C37 . C36 . H362 . 109.4 no
H361 . C36 . H362 . 109.5 no
C36 . C37 . N4 . 107.1(10) yes
C36 . C37 . H371 . 110.1 no
N4 . C37 . H371 . 110.1 no
C36 . C37 . H372 . 110.0 no
N4 . C37 . H372 . 110.1 no
H371 . C37 . H372 . 109.5 no
N4 . C38 . C39 . 111.5(10) yes
N4 . C38 . H381 . 109.0 no
C39 . C38 . H381 . 109.0 no
N4 . C38 . H382 . 108.9 no
C39 . C38 . H382 . 109.0 no
H381 . C38 . H382 . 109.5 no
C38 . C39 . C40 . 110.1(12) yes
C38 . C39 . H391 . 109.3 no
C40 . C39 . H391 . 109.3 no
C38 . C39 . H392 . 109.3 no
C40 . C39 . H392 . 109.3 no
H391 . C39 . H392 . 109.5 no
C39 . C40 . C41 . 106.7(13) yes
C39 . C40 . H401 . 110.2 no
C41 . C40 . H401 . 110.2 no
C39 . C40 . H402 . 110.2 no
C41 . C40 . H402 . 110.1 no
H401 . C40 . H402 . 109.5 no
C40 . C41 . C42 . 109.3(14) yes
C40 . C41 . H411 . 109.6 no
C42 . C41 . H411 . 109.6 no
C40 . C41 . H412 . 109.4 no
C42 . C41 . H412 . 109.5 no
H411 . C41 . H412 . 109.5 no
C41 . C42 . N4 . 109.1(13) yes
C41 . C42 . H421 . 109.5 no
N4 . C42 . H421 . 109.7 no
C41 . C42 . H422 . 109.6 no
N4 . C42 . H422 . 109.5 no
H421 . C42 . H422 . 109.5 no
O94 . C936 . C937 . 109.1(11) yes
O94 . C936 . H9361 . 109.6 no
C937 . C936 . H9361 . 109.5 no
O94 . C936 . H9362 . 109.6 no
C937 . C936 . H9362 . 109.6 no
H9361 . C936 . H9362 . 109.5 no
C936 . C937 . N94 . 112.5(10) yes
C936 . C937 . H9371 . 108.7 no
N94 . C937 . H9371 . 108.7 no
C936 . C937 . H9372 . 108.7 no
N94 . C937 . H9372 . 108.7 no
H9371 . C937 . H9372 . 109.5 no
N94 . C938 . C939 . 111.5(10) yes
N94 . C938 . H9381 . 109.0 no
C939 . C938 . H9381 . 109.0 no
N94 . C938 . H9382 . 108.9 no
C939 . C938 . H9382 . 108.9 no
H9381 . C938 . H9382 . 109.5 no
C938 . C939 . C940 . 109.2(13) yes
C938 . C939 . H9391 . 109.5 no
C940 . C939 . H9391 . 109.6 no
C938 . C939 . H9392 . 109.6 no
C940 . C939 . H9392 . 109.5 no
H9391 . C939 . H9392 . 109.5 no
C939 . C940 . C41 . 110(2) yes
C939 . C940 . C941 . 107.8(15) yes
C939 . C940 . H9401 . 109.9 no
C941 . C940 . H9401 . 109.8 no
C939 . C940 . H9402 . 109.8 no
C941 . C940 . H9402 . 110.0 no
H9401 . C940 . H9402 . 109.5 no
C940 . C941 . C942 . 108.4(15) yes
C940 . C941 . H9411 . 109.7 no
C942 . C941 . H9411 . 109.7 no
C940 . C941 . H9412 . 109.8 no
C942 . C941 . H9412 . 109.8 no
H9411 . C941 . H9412 . 109.5 no
C941 . C942 . N94 . 110.5(14) yes
C941 . C942 . H9421 . 109.3 no
N94 . C942 . H9421 . 109.1 no
C941 . C942 . H9422 . 109.2 no
N94 . C942 . H9422 . 109.2 no
H9421 . C942 . H9422 . 109.5 no

loop_
_geom_bond_atom_site_label_1
_geom_bond_site_symmetry_1
_geom_bond_atom_site_label_2
_geom_bond_site_symmetry_2
_geom_bond_distance
_geom_bond_publ_flag
Ni1 . O1 . 1.834(3) yes
Ni1 . O2 . 1.818(4) yes
Ni1 . N1 . 1.846(4) yes
Ni1 . N2 . 1.851(4) yes
O1 . C1 . 1.302(6) yes
O2 . C16 . 1.313(6) yes
O3 . C3 . 1.377(6) yes
O3 . C17 . 1.427(7) yes
O4 . C14 . 1.408(8) yes
O4 . C36 . 1.418(9) yes
O94 . C14 . 1.403(8) yes
O94 . C936 . 1.419(9) yes
N1 . C7 . 1.316(6) yes
N1 . C8 . 1.476(6) yes
N2 . C9 . 1.467(7) yes
N2 . C10 . 1.323(6) yes
N3 . C18 . 1.442(8) yes
N3 . C19 . 1.470(7) yes
N3 . C23 . 1.405(8) yes
N4 . C37 . 1.453(9) yes
N4 . C38 . 1.438(9) yes
N4 . C42 . 1.451(9) yes
N94 . C937 . 1.450(9) yes
N94 . C938 . 1.448(9) yes
N94 . C942 . 1.451(9) yes
C1 . C2 . 1.417(7) yes
C1 . C6 . 1.410(7) yes
C2 . C3 . 1.366(7) yes
C2 . H21 . 0.950 no
C3 . C4 . 1.392(8) yes
C4 . C5 . 1.374(7) yes
C4 . H41 . 0.950 no
C5 . C6 . 1.413(7) yes
C5 . H51 . 0.950 no
C6 . C7 . 1.443(7) yes
C7 . C24 . 1.507(7) yes
C8 . C9 . 1.488(7) yes
C8 . H81 . 0.950 no
C8 . H82 . 0.950 no
C9 . H91 . 0.950 no
C9 . H92 . 0.950 no
C10 . C11 . 1.421(7) yes
C10 . C30 . 1.505(7) yes
C11 . C12 . 1.430(7) yes
C11 . C16 . 1.426(7) yes
C12 . C13 . 1.358(8) yes
C12 . H121 . 0.950 no
C13 . C14 . 1.397(9) yes
C13 . H131 . 0.950 no
C14 . C15 . 1.367(8) yes
C15 . C16 . 1.406(8) yes
C15 . H151 . 0.950 no
C17 . C18 . 1.501(8) yes
C17 . H171 . 0.950 no
C17 . H172 . 0.950 no
C18 . H181 . 0.950 no
C18 . H182 . 0.950 no
C19 . C20 . 1.516(9) yes
C19 . H191 . 0.950 no
C19 . H192 . 0.950 no
C20 . C21 . 1.490(9) yes
C20 . H201 . 0.950 no
C20 . H202 . 0.950 no
C21 . C22 . 1.533(9) yes
C21 . H211 . 0.950 no
C21 . H212 . 0.950 no
C22 . C23 . 1.557(10) yes
C22 . H221 . 0.950 no
C22 . H222 . 0.950 no
C23 . H231 . 0.950 no
C23 . H232 . 0.950 no
C24 . C25 . 1.391(7) yes
C24 . C29 . 1.367(8) yes
C25 . C26 . 1.391(8) yes
C25 . H251 . 0.950 no
C26 . C27 . 1.362(9) yes
C26 . H261 . 0.950 no
C27 . C28 . 1.369(9) yes
C27 . H271 . 0.950 no
C28 . C29 . 1.403(8) yes
C28 . H281 . 0.950 no
C29 . H291 . 0.950 no
C30 . C31 . 1.364(7) yes
C30 . C35 . 1.379(7) yes
C31 . C32 . 1.392(8) yes
C31 . H311 . 0.950 no
C32 . C33 . 1.373(9) yes
C32 . H321 . 0.950 no
C33 . C34 . 1.363(9) yes
C33 . H331 . 0.950 no
C34 . C35 . 1.401(8) yes
C34 . H341 . 0.950 no
C35 . H351 . 0.950 no
C36 . C37 . 1.517(9) yes
C36 . H361 . 0.950 no
C36 . H362 . 0.950 no
C37 . H371 . 0.950 no
C37 . H372 . 0.950 no
C38 . C39 . 1.535(9) yes
C38 . H381 . 0.950 no
C38 . H382 . 0.950 no
C39 . C40 . 1.535(9) yes
C39 . H391 . 0.950 no
C39 . H392 . 0.950 no
C40 . C41 . 1.534(9) yes
C40 . H401 . 0.950 no
C40 . H402 . 0.950 no
C41 . C42 . 1.539(9) yes
C41 . C940 . 1.09(4) yes
C41 . H411 . 0.950 no
C41 . H412 . 0.950 no
C42 . H421 . 0.950 no
C42 . H422 . 0.950 no
C936 . C937 . 1.520(9) yes
C936 . H9361 . 0.950 no
C936 . H9362 . 0.950 no
C937 . H9371 . 0.950 no
C937 . H9372 . 0.950 no
C938 . C939 . 1.540(9) yes
C938 . H9381 . 0.950 no
C938 . H9382 . 0.950 no
C939 . C940 . 1.537(9) yes
C939 . H9391 . 0.950 no
C939 . H9392 . 0.950 no
C940 . C941 . 1.536(9) yes
C940 . H9401 . 0.950 no
C940 . H9402 . 0.950 no
C941 . C942 . 1.539(9) yes
C941 . H9411 . 0.950 no
C941 . H9412 . 0.950 no
C942 . H9421 . 0.950 no
C942 . H9422 . 0.950 no

loop_
_geom_contact_atom_site_label_1
_geom_contact_atom_site_label_2
_geom_contact_distance
_geom_contact_site_symmetry_1
_geom_contact_site_symmetry_2
_geom_contact_publ_flag
Ni1 C3 3.906(5) . 2_676 no
Ni1 C4 3.474(5) . 2_676 no
Ni1 C5 3.380(5) . 2_676 no
Ni1 C6 3.737(5) . 2_676 no
Ni1 C9 3.894(5) . 2_666 no
O1 O2 2.444(5) . . no
O1 N1 2.701(5) . . no
O1 C7 2.917(6) . . no
O2 N2 2.686(5) . . no
O2 C10 2.918(6) . . no
O3 C35 3.369(7) . 2_676 no
O3 N3 2.882(6) . . no
O4 C26 3.327(11) . 1_455 no
O94 C936 3.31(2) . 2_576 no
O94 C27 3.014(13) . 1_455 no
O94 C26 3.080(11) . 1_455 no
N1 N2 2.560(6) . . no
N1 C1 2.897(6) . . no
N1 C9 2.413(7) . . no
N2 C4 3.439(7) . 2_676 no
N2 C8 2.384(7) . . no
N2 C16 2.890(7) . . no
C4 C38 3.464(17) . 1_655 no
C4 C10 3.524(7) . 2_676 no
C4 C11 3.581(7) . 2_676 no
C5 C25 3.457(7) . . no
C5 C29 3.395(7) . . no
C8 C25 3.426(7) . . no
C8 C29 3.445(8) . . no
C9 C31 3.343(8) . . no
C9 C35 3.585(8) . . no
C12 C31 3.577(8) . . no
C12 C35 3.344(8) . . no
C15 C937 3.381(16) . . no
C21 C26 3.424(10) . 4_565 no
C936 C936 2.786(17) . 2_576 no

loop_
_geom_torsion_atom_site_label_1
_geom_torsion_atom_site_label_2
_geom_torsion_atom_site_label_3
_geom_torsion_atom_site_label_4
_geom_torsion
_geom_torsion_site_symmetry_1
_geom_torsion_site_symmetry_2
_geom_torsion_site_symmetry_3
_geom_torsion_site_symmetry_4
_geom_torsion_publ_flag
O2 Ni1 O1 C1 -168.5(4) . . . . no
N1 Ni1 O1 C1 8.1(4) . . . . no
O1 Ni1 O2 C16 163.1(4) . . . . no
N2 Ni1 O2 C16 -20.3(4) . . . . no
O1 Ni1 N1 C7 -9.8(5) . . . . no
O1 Ni1 N1 C8 179.3(3) . . . . no
N2 Ni1 N1 C7 173.4(4) . . . . no
N2 Ni1 N1 C8 2.5(3) . . . . no
O2 Ni1 N2 C9 -164.7(3) . . . . no
O2 Ni1 N2 C10 13.7(4) . . . . no
N1 Ni1 N2 C9 18.6(3) . . . . no
N1 Ni1 N2 C10 -163.0(4) . . . . no
Ni1 O1 C1 C2 176.7(3) . . . . no
Ni1 O1 C1 C6 -2.9(7) . . . . no
Ni1 O2 C16 C11 17.5(7) . . . . no
Ni1 O2 C16 C15 -163.4(4) . . . . no
C17 O3 C3 C2 8.1(7) . . . . no
C17 O3 C3 C4 -173.4(5) . . . . no
C3 O3 C17 C18 179.2(5) . . . . no
C36 O4 C14 C13 176.4(11) . . . . no
C36 O4 C14 C15 10.4(16) . . . . no
C14 O4 C36 C37 172.5(11) . . . . no
Ni1 N1 C7 C6 6.4(7) . . . . no
Ni1 N1 C7 C24 -178.0(4) . . . . no
C8 N1 C7 C6 176.8(4) . . . . no
C8 N1 C7 C24 -7.6(7) . . . . no
Ni1 N1 C8 C9 -22.5(5) . . . . no
C7 N1 C8 C9 165.7(4) . . . . no
Ni1 N2 C9 C8 -34.7(5) . . . . no
C10 N2 C9 C8 146.8(4) . . . . no
Ni1 N2 C10 C11 -3.8(7) . . . . no
Ni1 N2 C10 C30 175.0(3) . . . . no
C9 N2 C10 C11 174.4(4) . . . . no
C9 N2 C10 C30 -6.7(7) . . . . no
C19 N3 C18 C17 -178.8(5) . . . . no
C23 N3 C18 C17 -58.7(7) . . . . no
C18 N3 C19 C20 -172.6(5) . . . . no
C23 N3 C19 C20 64.9(7) . . . . no
C18 N3 C23 C22 175.9(5) . . . . no
C19 N3 C23 C22 -64.2(7) . . . . no
C38 N4 C37 C36 158.5(12) . . . . no
C42 N4 C37 C36 -80.0(19) . . . . no
C37 N4 C38 C39 -174.3(12) . . . . no
C42 N4 C38 C39 61.7(19) . . . . no
C37 N4 C42 C41 175.1(17) . . . . no
C38 N4 C42 C41 -64(2) . . . . no
O1 C1 C2 C3 -177.5(5) . . . . no
C6 C1 C2 C3 2.1(7) . . . . no
O1 C1 C6 C5 177.0(4) . . . . no
O1 C1 C6 C7 -3.8(7) . . . . no
C2 C1 C6 C5 -2.6(7) . . . . no
C2 C1 C6 C7 176.6(4) . . . . no
C1 C2 C3 O3 178.5(5) . . . . no
C1 C2 C3 C4 0.0(8) . . . . no
O3 C3 C4 C5 179.9(4) . . . . no
C2 C3 C4 C5 -1.6(8) . . . . no
C3 C4 C5 C6 1.0(8) . . . . no
C4 C5 C6 C1 1.1(7) . . . . no
C4 C5 C6 C7 -178.1(5) . . . . no
C1 C6 C7 N1 2.0(7) . . . . no
C1 C6 C7 C24 -173.8(4) . . . . no
C5 C6 C7 N1 -178.8(4) . . . . no
C5 C6 C7 C24 5.4(7) . . . . no
N1 C7 C24 C25 -87.2(6) . . . . no
N1 C7 C24 C29 95.4(6) . . . . no
C6 C7 C24 C25 88.7(6) . . . . no
C6 C7 C24 C29 -88.7(6) . . . . no
N1 C8 C9 N2 35.9(5) . . . . no
N2 C10 C11 C12 177.2(5) . . . . no
N2 C10 C11 C16 -5.3(7) . . . . no
C30 C10 C11 C12 -1.7(7) . . . . no
C30 C10 C11 C16 175.8(5) . . . . no
N2 C10 C30 C31 86.6(6) . . . . no
N2 C10 C30 C35 -97.3(6) . . . . no
C11 C10 C30 C31 -94.5(6) . . . . no
C11 C10 C30 C35 81.6(6) . . . . no
C10 C11 C12 C13 179.1(5) . . . . no
C16 C11 C12 C13 1.4(8) . . . . no
C10 C11 C16 O2 -1.6(8) . . . . no
C10 C11 C16 C15 179.3(5) . . . . no
C12 C11 C16 O2 176.0(5) . . . . no
C12 C11 C16 C15 -3.1(7) . . . . no
C11 C12 C13 C14 1.7(9) . . . . no
C12 C13 C14 O4 -168.6(8) . . . . no
C12 C13 C14 C15 -3.3(10) . . . . no
O4 C14 C15 C16 168.1(8) . . . . no
C13 C14 C15 C16 1.6(10) . . . . no
C14 C15 C16 O2 -177.5(6) . . . . no
C14 C15 C16 C11 1.6(9) . . . . no
O3 C17 C18 N3 -57.0(7) . . . . no
N3 C19 C20 C21 -59.5(8) . . . . no
C19 C20 C21 C22 54.2(9) . . . . no
C20 C21 C22 C23 -53.7(9) . . . . no
C21 C22 C23 N3 59.6(7) . . . . no
C7 C24 C25 C26 -176.9(5) . . . . no
C29 C24 C25 C26 0.5(8) . . . . no
C7 C24 C29 C28 178.6(5) . . . . no
C25 C24 C29 C28 1.3(8) . . . . no
C24 C25 C26 C27 -1.6(10) . . . . no
C25 C26 C27 C28 0.8(11) . . . . no
C26 C27 C28 C29 1.1(11) . . . . no
C27 C28 C29 C24 -2.1(10) . . . . no
C10 C30 C31 C32 177.6(6) . . . . no
C35 C30 C31 C32 1.5(9) . . . . no
C10 C30 C35 C34 -177.7(6) . . . . no
C31 C30 C35 C34 -1.5(9) . . . . no
C30 C31 C32 C33 -0.9(11) . . . . no
C31 C32 C33 C34 0.3(12) . . . . no
C32 C33 C34 C35 -0.3(12) . . . . no
C33 C34 C35 C30 0.9(11) . . . . no
O4 C36 C37 N4 -178.2(12) . . . . no
N4 C38 C39 C40 -58.6(18) . . . . no
C38 C39 C40 C41 55(2) . . . . no
C39 C40 C41 C42 -58(3) . . . . no
C40 C41 C42 N4 63(3) . . . . no
